data_2214702
loop_
_publ_author_name
'Leigh-Anne de Jongh'
'Christoph E. Strasser'
'Stephanie Cronje'
'Helgard G. Raubenheimer'

_publ_section_title
;Bis[\m-bis(diphenylphosphino)methane-\k^2^<i>P</i>:<i>P</i>']digold(I)(<i>Au{---</i>Au})
 dinitrate perdeuteromethanol solvate
;
_journal_coeditor_code HG2244
_journal_issue 8
_journal_name_full 'Acta Crystallographica Section E'
_journal_page_first m2137
_journal_page_last m2138
_journal_paper_doi 10.1107/S1600536807030887
_journal_volume 63
_journal_year 2007
_chemical_formula_iupac '[Au2 (C25 H22 P2)2] (N O3)2 , 2C D4 O'
_chemical_formula_moiety 'C50 H44 Au2 P4 2+ , 2N O3 - , 2C D4 O'
_chemical_formula_sum 'C52 H44 Au2 D8 N2 O8 P4'
_chemical_formula_weight 1358.7136
_chemical_melting_point 414.8
_chemical_name_systematic
;
Bis[\m-bis(diphenylphosphino)methane-\k^2^P:P']digold(I)(Au---Au) dinitrate
perdeuteromethanol solvate
;
_space_group_IT_number 14
_symmetry_cell_setting monoclinic
_symmetry_space_group_name_Hall '-P 2yn'
_symmetry_space_group_name_H-M 'P 1 21/n 1'
_atom_sites_solution_hydrogens geom
_atom_sites_solution_primary direct
_atom_sites_solution_secondary difmap
_audit_creation_method SHELXL97
_cell_angle_alpha 90.00
_cell_angle_beta 109.0480(10)
_cell_angle_gamma 90.00
_cell_formula_units_Z 2
_cell_length_a 11.6214(8)
_cell_length_b 13.6313(9)
_cell_length_c 16.4319(12)
_cell_measurement_reflns_used 6683
_cell_measurement_temperature 100(2)
_cell_measurement_theta_max 26.347
_cell_measurement_theta_min 2.381
_cell_volume 2460.5(3)
_computing_cell_refinement 'SAINT (Bruker, 2003)'
_computing_data_collection 'SMART (Bruker, 2002)'
_computing_data_reduction SAINT
_computing_molecular_graphics 'X-SEED (Barbour, 2001)'
_computing_publication_material X-SEED
_computing_structure_refinement 'SHELXL97 (Sheldrick, 1997)'
_computing_structure_solution 'SHELXS97 (Sheldrick, 1997)'
_diffrn_ambient_temperature 100(2)
_diffrn_measured_fraction_theta_full 0.997
_diffrn_measured_fraction_theta_max 0.997
_diffrn_measurement_device_type 'Bruker APEX CCD area-detector'
_diffrn_measurement_method \w
_diffrn_radiation_monochromator graphite
_diffrn_radiation_source 'fine-focus sealed tube'
_diffrn_radiation_type MoK\a
_diffrn_radiation_wavelength 0.71073
_diffrn_reflns_av_R_equivalents 0.0251
_diffrn_reflns_av_sigmaI/netI 0.0301
_diffrn_reflns_limit_h_max 14
_diffrn_reflns_limit_h_min -14
_diffrn_reflns_limit_k_max 12
_diffrn_reflns_limit_k_min -17
_diffrn_reflns_limit_l_max 18
_diffrn_reflns_limit_l_min -20
_diffrn_reflns_number 14182
_diffrn_reflns_theta_full 26.39
_diffrn_reflns_theta_max 26.39
_diffrn_reflns_theta_min 1.89
_diffrn_standards_number 0
_exptl_absorpt_coefficient_mu 6.143
_exptl_absorpt_correction_T_max 0.450
_exptl_absorpt_correction_T_min 0.256
_exptl_absorpt_correction_type multi-scan
_exptl_absorpt_process_details '(SADABS; Bruker, 2002)'
_exptl_crystal_colour colourless
_exptl_crystal_density_diffrn 1.834
_exptl_crystal_density_method 'not measured'
_exptl_crystal_description prism
_exptl_crystal_F_000 1320
_exptl_crystal_size_max 0.27
_exptl_crystal_size_mid 0.19
_exptl_crystal_size_min 0.13
_refine_diff_density_max 1.637
_refine_diff_density_min -0.465
_refine_ls_extinction_method none
_refine_ls_goodness_of_fit_ref 1.062
_refine_ls_hydrogen_treatment constr
_refine_ls_matrix_type full
_refine_ls_number_parameters 309
_refine_ls_number_reflns 5019
_refine_ls_number_restraints 0
_refine_ls_restrained_S_all 1.062
_refine_ls_R_factor_all 0.0248
_refine_ls_R_factor_gt 0.0218
_refine_ls_shift/su_max 0.001
_refine_ls_shift/su_mean 0.000
_refine_ls_structure_factor_coef Fsqd
_refine_ls_weighting_details 'calc w = 1/[\s^2^(Fo^2^)+(0.0256P)^2^+0.7357P] where P=(Fo^2^+2Fc^2^)/3'
_refine_ls_weighting_scheme calc
_refine_ls_wR_factor_gt 0.0507
_refine_ls_wR_factor_ref 0.0518
_reflns_number_gt 4626
_reflns_number_total 5019
_reflns_threshold_expression I>2\s(I)
_cod_data_source_file hg2244.cif
_cod_data_source_block I
_cod_original_sg_symbol_H-M 'P 21/n'
_cod_database_code 2214702
_cod_database_fobs_code 2214702

loop_
_symmetry_equiv_pos_as_xyz
'x, y, z'
'-x+1/2, y+1/2, -z+1/2'
'-x, -y, -z'
'x-1/2, -y-1/2, z-1/2'

loop_
_atom_site_type_symbol
_atom_site_label
_atom_site_fract_x
_atom_site_fract_y
_atom_site_fract_z
_atom_site_U_iso_or_equiv
_atom_site_adp_type
_atom_site_calc_flag
_atom_site_refinement_flags
_atom_site_occupancy
Au Au1 0.408600(9) 0.485644(8) 0.046685(7) 0.01107(5) Uani d . 1
P P1 0.26529(6) 0.57042(6) -0.06166(5) 0.01064(16) Uani d . 1
P P2 0.45307(7) 0.60437(6) -0.15453(5) 0.01081(16) Uani d . 1
O O1 0.6025(2) 0.78397(16) 0.18981(15) 0.0216(5) Uani d . 1
O O2 0.6738(2) 0.66210(17) 0.13524(14) 0.0230(5) Uani d . 1
O O3 0.5548(2) 0.63412(17) 0.21084(15) 0.0248(5) Uani d . 1
O O4 0.3636(2) 0.7250(2) 0.26312(16) 0.0338(6) Uani d . 1
D D4 0.4274 0.6978 0.2610 0.051 Uiso calc R 1
N N1 0.6106(2) 0.6935(2) 0.17854(17) 0.0182(6) Uani d . 1
C C1 0.2969(3) 0.5708(2) -0.16312(19) 0.0122(6) Uani d . 1
H H1A 0.2404 0.6173 -0.2029 0.015 Uiso calc R 1
H H1B 0.2796 0.5046 -0.1891 0.015 Uiso calc R 1
C C4 0.3516(4) 0.7089(3) 0.3450(3) 0.0389(10) Uani d . 1
D D4A 0.4209 0.7384 0.3894 0.058 Uiso calc R 1
D D4B 0.3496 0.6383 0.3554 0.058 Uiso calc R 1
D D4C 0.2759 0.7390 0.3468 0.058 Uiso calc R 1
C C11 0.1141(3) 0.5171(2) -0.0928(2) 0.0132(6) Uani d . 1
C C12 0.0970(3) 0.4237(3) -0.0638(2) 0.0220(7) Uani d . 1
H H12 0.1636 0.3896 -0.0247 0.026 Uiso calc . 1
C C13 -0.0175(3) 0.3809(2) -0.0922(2) 0.0264(8) Uani d . 1
H H13 -0.0291 0.3173 -0.0727 0.032 Uiso calc . 1
C C14 -0.1141(3) 0.4298(3) -0.1485(2) 0.0224(7) Uani d . 1
H H14 -0.1922 0.3999 -0.1678 0.027 Uiso calc . 1
C C15 -0.0980(3) 0.5223(3) -0.1770(2) 0.0226(8) Uani d . 1
H H15 -0.1654 0.5562 -0.2155 0.027 Uiso calc . 1
C C16 0.0151(3) 0.5660(2) -0.1499(2) 0.0187(7) Uani d . 1
H H16 0.0257 0.6296 -0.1701 0.022 Uiso calc . 1
C C21 0.2552(2) 0.6982(2) -0.03458(19) 0.0115(6) Uani d . 1
C C22 0.3051(3) 0.7273(2) 0.0513(2) 0.0150(6) Uani d . 1
H H22 0.3408 0.6798 0.0945 0.018 Uiso calc . 1
C C23 0.3027(3) 0.8244(2) 0.0735(2) 0.0171(7) Uani d . 1
H H23 0.3366 0.8438 0.1320 0.021 Uiso calc . 1
C C24 0.2508(3) 0.8942(2) 0.0104(2) 0.0170(7) Uani d . 1
H H24 0.2498 0.9613 0.0259 0.020 Uiso calc . 1
C C25 0.2008(3) 0.8660(2) -0.0748(2) 0.0154(6) Uani d . 1
H H25 0.1648 0.9137 -0.1177 0.019 Uiso calc . 1
C C26 0.2031(3) 0.7684(2) -0.0975(2) 0.0154(6) Uani d . 1
H H26 0.1692 0.7493 -0.1561 0.018 Uiso calc . 1
C C31 0.4599(3) 0.5910(2) -0.2622(2) 0.0132(6) Uani d . 1
C C32 0.3662(3) 0.6220(2) -0.3352(2) 0.0150(6) Uani d . 1
H H32 0.2903 0.6422 -0.3306 0.018 Uiso calc . 1
C C33 0.3844(3) 0.6232(2) -0.4144(2) 0.0160(7) Uani d . 1
H H33 0.3211 0.6454 -0.4638 0.019 Uiso calc . 1
C C34 0.4930(3) 0.5925(2) -0.4223(2) 0.0199(7) Uani d . 1
H H34 0.5052 0.5946 -0.4767 0.024 Uiso calc . 1
C C35 0.5846(3) 0.5587(3) -0.3505(2) 0.0214(7) Uani d . 1
H H35 0.6590 0.5363 -0.3562 0.026 Uiso calc . 1
C C36 0.5691(3) 0.5571(2) -0.2710(2) 0.0187(7) Uani d . 1
H H36 0.6322 0.5331 -0.2223 0.022 Uiso calc . 1
C C41 0.4729(3) 0.7353(2) -0.1336(2) 0.0128(6) Uani d . 1
C C42 0.5348(3) 0.7659(2) -0.0495(2) 0.0163(7) Uani d . 1
H H42 0.5652 0.7187 -0.0052 0.020 Uiso calc . 1
C C43 0.5520(3) 0.8650(3) -0.0308(2) 0.0216(7) Uani d . 1
H H43 0.5931 0.8856 0.0266 0.026 Uiso calc . 1
C C44 0.5096(3) 0.9340(2) -0.0954(2) 0.0208(7) Uani d . 1
H H44 0.5222 1.0019 -0.0827 0.025 Uiso calc . 1
C C45 0.4485(3) 0.9034(2) -0.1791(2) 0.0207(7) Uani d . 1
H H45 0.4191 0.9508 -0.2234 0.025 Uiso calc . 1
C C46 0.4301(3) 0.8047(2) -0.1984(2) 0.0176(7) Uani d . 1
H H46 0.3884 0.7844 -0.2558 0.021 Uiso calc . 1

loop_
_atom_site_aniso_label
_atom_site_aniso_U_11
_atom_site_aniso_U_22
_atom_site_aniso_U_33
_atom_site_aniso_U_12
_atom_site_aniso_U_13
_atom_site_aniso_U_23
Au1 0.00955(7) 0.01244(7) 0.01065(7) 0.00124(4) 0.00248(5) 0.00256(4)
P1 0.0095(3) 0.0108(4) 0.0113(4) 0.0002(3) 0.0029(3) 0.0006(3)
P2 0.0099(4) 0.0119(4) 0.0102(4) 0.0001(3) 0.0027(3) 0.0013(3)
O1 0.0273(13) 0.0147(12) 0.0199(13) -0.0031(10) 0.0036(10) -0.0014(9)
O2 0.0262(12) 0.0255(13) 0.0175(13) 0.0054(10) 0.0075(10) 0.0000(10)
O3 0.0308(13) 0.0208(13) 0.0224(14) -0.0106(10) 0.0083(11) 0.0022(10)
O4 0.0357(15) 0.0440(17) 0.0221(14) -0.0021(13) 0.0098(12) 0.0010(12)
N1 0.0187(14) 0.0206(15) 0.0105(14) -0.0001(12) -0.0018(11) -0.0004(11)
C1 0.0114(14) 0.0128(15) 0.0114(15) 0.0015(12) 0.0025(12) 0.0015(12)
C4 0.055(3) 0.037(2) 0.032(2) -0.012(2) 0.022(2) -0.0014(18)
C11 0.0118(15) 0.0148(16) 0.0138(16) -0.0007(12) 0.0052(13) -0.0006(12)
C12 0.0181(16) 0.0187(18) 0.029(2) 0.0009(13) 0.0073(15) 0.0064(14)
C13 0.0214(17) 0.0187(18) 0.040(2) -0.0025(14) 0.0110(16) 0.0043(15)
C14 0.0141(16) 0.0269(19) 0.026(2) -0.0064(14) 0.0065(14) -0.0047(15)
C15 0.0140(16) 0.033(2) 0.0194(19) 0.0003(14) 0.0033(14) 0.0046(14)
C16 0.0156(15) 0.0171(17) 0.0229(18) -0.0003(13) 0.0056(14) 0.0034(13)
C21 0.0098(14) 0.0117(15) 0.0143(16) 0.0001(11) 0.0057(12) -0.0002(12)
C22 0.0134(15) 0.0178(17) 0.0131(16) 0.0005(12) 0.0035(13) 0.0026(12)
C23 0.0187(16) 0.0208(17) 0.0121(16) 0.0006(13) 0.0054(13) -0.0043(13)
C24 0.0171(16) 0.0135(16) 0.0227(18) -0.0001(12) 0.0098(14) -0.0024(13)
C25 0.0170(15) 0.0129(16) 0.0178(17) 0.0049(12) 0.0076(13) 0.0049(12)
C26 0.0157(15) 0.0173(16) 0.0124(16) 0.0005(13) 0.0036(13) 0.0007(12)
C31 0.0138(14) 0.0118(15) 0.0155(16) -0.0019(12) 0.0068(13) -0.0010(12)
C32 0.0123(15) 0.0135(16) 0.0173(17) -0.0010(12) 0.0023(13) -0.0023(12)
C33 0.0201(16) 0.0145(16) 0.0111(16) -0.0012(13) 0.0022(13) 0.0001(12)
C34 0.0246(17) 0.0228(18) 0.0144(17) -0.0033(14) 0.0091(14) -0.0004(13)
C35 0.0161(16) 0.029(2) 0.0218(18) 0.0018(14) 0.0101(14) 0.0017(15)
C36 0.0155(15) 0.0219(18) 0.0195(18) 0.0026(13) 0.0069(13) 0.0032(14)
C41 0.0111(14) 0.0130(15) 0.0153(16) -0.0007(12) 0.0058(13) -0.0008(12)
C42 0.0143(15) 0.0191(17) 0.0140(17) 0.0040(13) 0.0028(13) 0.0023(13)
C43 0.0162(16) 0.0253(19) 0.0199(18) -0.0008(14) 0.0013(14) -0.0087(14)
C44 0.0197(16) 0.0141(17) 0.029(2) 0.0004(13) 0.0080(15) -0.0046(14)
C45 0.0248(17) 0.0139(17) 0.0243(19) 0.0015(14) 0.0092(15) 0.0055(13)
C46 0.0184(16) 0.0195(17) 0.0134(17) -0.0012(13) 0.0033(13) 0.0007(13)

loop_
_atom_type_symbol
_atom_type_description
_atom_type_scat_dispersion_real
_atom_type_scat_dispersion_imag
_atom_type_scat_source
C C 0.0033 0.0016 'International Tables Vol C Tables 4.2.6.8 and 6.1.1.4'
H H 0.0000 0.0000 'International Tables Vol C Tables 4.2.6.8 and 6.1.1.4'
D D 0.0000 0.0000 'International Tables Vol C Tables 4.2.6.8 and 6.1.1.4'
N N 0.0061 0.0033 'International Tables Vol C Tables 4.2.6.8 and 6.1.1.4'
O O 0.0106 0.0060 'International Tables Vol C Tables 4.2.6.8 and 6.1.1.4'
P P 0.1023 0.0942 'International Tables Vol C Tables 4.2.6.8 and 6.1.1.4'
Au Au -2.0133 8.8022 'International Tables Vol C Tables 4.2.6.8 and 6.1.1.4'

loop_
_geom_angle_atom_site_label_1
_geom_angle_atom_site_label_2
_geom_angle_atom_site_label_3
_geom_angle_site_symmetry_1
_geom_angle_site_symmetry_3
_geom_angle
_geom_angle_publ_flag
P1 Au1 P2 . 3_665 177.76(3) yes
P1 Au1 Au1 . 3_665 89.62(2) yes
P2 Au1 Au1 3_665 3_665 91.70(2) yes
P1 Au1 O3 . . 111.47(4) no
P2 Au1 O3 3_665 . 70.24(4) no
Au1 Au1 O3 3_665 . 94.27(4) no
C21 P1 C11 . . 108.68(13) no
C21 P1 C1 . . 105.71(14) no
C11 P1 C1 . . 102.07(14) no
C21 P1 Au1 . . 112.32(10) no
C11 P1 Au1 . . 113.89(10) no
C1 P1 Au1 . . 113.37(10) no
C31 P2 C41 . . 103.94(14) no
C31 P2 C1 . . 104.97(14) no
C41 P2 C1 . . 108.72(13) no
C31 P2 Au1 . 3_665 117.03(10) no
C41 P2 Au1 . 3_665 111.21(10) no
C1 P2 Au1 . 3_665 110.44(10) no
N1 O2 Au1 . 3_665 129.75(18) no
N1 O3 Au1 . . 104.14(18) no
C4 O4 D4 . . 109.5 no
O2 N1 O1 . . 120.3(3) no
O2 N1 O3 . . 119.9(3) no
O1 N1 O3 . . 119.7(3) no
P1 C1 P2 . . 114.91(16) no
P1 C1 H1A . . 108.5 no
P2 C1 H1A . . 108.5 no
P1 C1 H1B . . 108.5 no
P2 C1 H1B . . 108.5 no
H1A C1 H1B . . 107.5 no
O4 C4 D4A . . 109.5 no
O4 C4 D4B . . 109.5 no
D4A C4 D4B . . 109.5 no
O4 C4 D4C . . 109.5 no
D4A C4 D4C . . 109.5 no
D4B C4 D4C . . 109.5 no
C16 C11 C12 . . 119.2(3) no
C16 C11 P1 . . 120.6(2) no
C12 C11 P1 . . 120.1(2) no
C13 C12 C11 . . 119.8(3) no
C13 C12 H12 . . 120.1 no
C11 C12 H12 . . 120.1 no
C14 C13 C12 . . 120.4(3) no
C14 C13 H13 . . 119.8 no
C12 C13 H13 . . 119.8 no
C13 C14 C15 . . 120.1(3) no
C13 C14 H14 . . 119.9 no
C15 C14 H14 . . 119.9 no
C14 C15 C16 . . 120.4(3) no
C14 C15 H15 . . 119.8 no
C16 C15 H15 . . 119.8 no
C15 C16 C11 . . 120.1(3) no
C15 C16 H16 . . 120.0 no
C11 C16 H16 . . 120.0 no
C26 C21 C22 . . 119.4(3) no
C26 C21 P1 . . 121.7(2) no
C22 C21 P1 . . 118.8(2) no
C23 C22 C21 . . 120.2(3) no
C23 C22 H22 . . 119.9 no
C21 C22 H22 . . 119.9 no
C22 C23 C24 . . 120.1(3) no
C22 C23 H23 . . 119.9 no
C24 C23 H23 . . 119.9 no
C25 C24 C23 . . 120.1(3) no
C25 C24 H24 . . 120.0 no
C23 C24 H24 . . 120.0 no
C24 C25 C26 . . 120.1(3) no
C24 C25 H25 . . 120.0 no
C26 C25 H25 . . 120.0 no
C25 C26 C21 . . 120.1(3) no
C25 C26 H26 . . 120.0 no
C21 C26 H26 . . 120.0 no
C32 C31 C36 . . 119.3(3) no
C32 C31 P2 . . 122.7(2) no
C36 C31 P2 . . 117.7(2) no
C33 C32 C31 . . 119.7(3) no
C33 C32 H32 . . 120.2 no
C31 C32 H32 . . 120.2 no
C34 C33 C32 . . 120.8(3) no
C34 C33 H33 . . 119.6 no
C32 C33 H33 . . 119.6 no
C33 C34 C35 . . 119.6(3) no
C33 C34 H34 . . 120.2 no
C35 C34 H34 . . 120.2 no
C36 C35 C34 . . 120.8(3) no
C36 C35 H35 . . 119.6 no
C34 C35 H35 . . 119.6 no
C35 C36 C31 . . 119.8(3) no
C35 C36 H36 . . 120.1 no
C31 C36 H36 . . 120.1 no
C46 C41 C42 . . 119.7(3) no
C46 C41 P2 . . 122.1(2) no
C42 C41 P2 . . 118.2(2) no
C43 C42 C41 . . 120.1(3) no
C43 C42 H42 . . 119.9 no
C41 C42 H42 . . 119.9 no
C44 C43 C42 . . 120.2(3) no
C44 C43 H43 . . 119.9 no
C42 C43 H43 . . 119.9 no
C43 C44 C45 . . 119.6(3) no
C43 C44 H44 . . 120.2 no
C45 C44 H44 . . 120.2 no
C46 C45 C44 . . 120.7(3) no
C46 C45 H45 . . 119.7 no
C44 C45 H45 . . 119.7 no
C45 C46 C41 . . 119.8(3) no
C45 C46 H46 . . 120.1 no
C41 C46 H46 . . 120.1 no

loop_
_geom_bond_atom_site_label_1
_geom_bond_atom_site_label_2
_geom_bond_site_symmetry_2
_geom_bond_distance
_geom_bond_publ_flag
Au1 P1 . 2.3116(8) yes
Au1 P2 3_665 2.3175(8) yes
Au1 Au1 3_665 3.0245(3) yes
Au1 O3 . 3.357(2) no
P1 C21 . 1.811(3) yes
P1 C11 . 1.814(3) yes
P1 C1 . 1.821(3) yes
P2 C31 . 1.805(3) yes
P2 C41 . 1.818(3) yes
P2 C1 . 1.832(3) yes
P2 Au1 3_665 2.3175(8) no
O1 N1 . 1.256(3) no
O2 N1 . 1.253(3) no
O2 Au1 3_665 3.470(2) no
O3 N1 . 1.257(3) no
O4 C4 . 1.414(4) no
O4 D4 . 0.8400 no
C1 H1A . 0.9900 no
C1 H1B . 0.9900 no
C4 D4A . 0.9800 no
C4 D4B . 0.9800 no
C4 D4C . 0.9800 no
C11 C16 . 1.394(4) no
C11 C12 . 1.396(4) no
C12 C13 . 1.387(4) no
C12 H12 . 0.9500 no
C13 C14 . 1.372(5) no
C13 H13 . 0.9500 no
C14 C15 . 1.378(5) no
C14 H14 . 0.9500 no
C15 C16 . 1.379(4) no
C15 H15 . 0.9500 no
C16 H16 . 0.9500 no
C21 C26 . 1.393(4) no
C21 C22 . 1.397(4) no
C22 C23 . 1.375(4) no
C22 H22 . 0.9500 no
C23 C24 . 1.391(4) no
C23 H23 . 0.9500 no
C24 C25 . 1.384(4) no
C24 H24 . 0.9500 no
C25 C26 . 1.384(4) no
C25 H25 . 0.9500 no
C26 H26 . 0.9500 no
C31 C32 . 1.397(4) no
C31 C36 . 1.402(4) no
C32 C33 . 1.385(4) no
C32 H32 . 0.9500 no
C33 C34 . 1.376(4) no
C33 H33 . 0.9500 no
C34 C35 . 1.384(5) no
C34 H34 . 0.9500 no
C35 C36 . 1.376(4) no
C35 H35 . 0.9500 no
C36 H36 . 0.9500 no
C41 C46 . 1.389(4) no
C41 C42 . 1.397(4) no
C42 C43 . 1.385(4) no
C42 H42 . 0.9500 no
C43 C44 . 1.384(5) no
C43 H43 . 0.9500 no
C44 C45 . 1.389(5) no
C44 H44 . 0.9500 no
C45 C46 . 1.383(4) no
C45 H45 . 0.9500 no
C46 H46 . 0.9500 no

loop_
_geom_hbond_atom_site_label_D
_geom_hbond_atom_site_label_H
_geom_hbond_atom_site_label_A
_geom_hbond_distance_DH
_geom_hbond_distance_HA
_geom_hbond_distance_DA
_geom_hbond_angle_DHA
_geom_hbond_publ_flag
O4 D4 O3 0.84 2.10 2.908(4) 160.5 yes

loop_
_geom_torsion_atom_site_label_1
_geom_torsion_atom_site_label_2
_geom_torsion_atom_site_label_3
_geom_torsion_atom_site_label_4
_geom_torsion_site_symmetry_1
_geom_torsion
_geom_torsion_publ_flag
P2 Au1 P1 C21 3_665 136.7(7) no
Au1 Au1 P1 C21 3_665 -97.16(10) no
O3 Au1 P1 C21 . -2.72(11) no
P2 Au1 P1 C11 3_665 12.6(7) no
Au1 Au1 P1 C11 3_665 138.74(11) no
O3 Au1 P1 C11 . -126.82(12) no
P2 Au1 P1 C1 3_665 -103.6(7) no
Au1 Au1 P1 C1 3_665 22.60(11) no
O3 Au1 P1 C1 . 117.04(11) no
P1 Au1 O3 N1 . -64.04(18) no
P2 Au1 O3 N1 3_665 117.50(18) no
Au1 Au1 O3 N1 3_665 27.23(18) no
Au1 O2 N1 O1 3_665 -123.0(2) no
Au1 O2 N1 O3 3_665 56.9(3) no
Au1 O3 N1 O2 . -49.4(3) no
Au1 O3 N1 O1 . 130.5(2) no
C21 P1 C1 P2 . 74.66(18) no
C11 P1 C1 P2 . -171.74(16) no
Au1 P1 C1 P2 . -48.81(18) no
C31 P2 C1 P1 . 176.49(16) no
C41 P2 C1 P1 . -72.8(2) no
Au1 P2 C1 P1 3_665 49.50(18) no
C21 P1 C11 C16 . 46.3(3) no
C1 P1 C11 C16 . -65.1(3) no
Au1 P1 C11 C16 . 172.3(2) no
C21 P1 C11 C12 . -137.5(3) no
C1 P1 C11 C12 . 111.1(3) no
Au1 P1 C11 C12 . -11.5(3) no
C16 C11 C12 C13 . 0.3(5) no
P1 C11 C12 C13 . -175.9(3) no
C11 C12 C13 C14 . -0.2(5) no
C12 C13 C14 C15 . -0.2(6) no
C13 C14 C15 C16 . 0.6(6) no
C14 C15 C16 C11 . -0.5(5) no
C12 C11 C16 C15 . 0.1(5) no
P1 C11 C16 C15 . 176.3(3) no
C11 P1 C21 C26 . -72.1(3) no
C1 P1 C21 C26 . 36.9(3) no
Au1 P1 C21 C26 . 161.0(2) no
C11 P1 C21 C22 . 110.4(2) no
C1 P1 C21 C22 . -140.7(2) no
Au1 P1 C21 C22 . -16.6(3) no
C26 C21 C22 C23 . 0.1(4) no
P1 C21 C22 C23 . 177.7(2) no
C21 C22 C23 C24 . -0.2(5) no
C22 C23 C24 C25 . 0.4(5) no
C23 C24 C25 C26 . -0.5(5) no
C24 C25 C26 C21 . 0.4(5) no
C22 C21 C26 C25 . -0.2(4) no
P1 C21 C26 C25 . -177.7(2) no
C41 P2 C31 C32 . -72.2(3) no
C1 P2 C31 C32 . 41.9(3) no
Au1 P2 C31 C32 3_665 164.8(2) no
C41 P2 C31 C36 . 101.2(3) no
C1 P2 C31 C36 . -144.6(2) no
Au1 P2 C31 C36 3_665 -21.8(3) no
C36 C31 C32 C33 . -3.0(4) no
P2 C31 C32 C33 . 170.4(2) no
C31 C32 C33 C34 . 1.1(5) no
C32 C33 C34 C35 . 1.0(5) no
C33 C34 C35 C36 . -1.3(5) no
C34 C35 C36 C31 . -0.6(5) no
C32 C31 C36 C35 . 2.7(5) no
P2 C31 C36 C35 . -171.0(3) no
C31 P2 C41 C46 . 32.8(3) no
C1 P2 C41 C46 . -78.7(3) no
Au1 P2 C41 C46 3_665 159.5(2) no
C31 P2 C41 C42 . -146.4(2) no
C1 P2 C41 C42 . 102.2(3) no
Au1 P2 C41 C42 3_665 -19.6(3) no
C46 C41 C42 C43 . 0.8(5) no
P2 C41 C42 C43 . 180.0(2) no
C41 C42 C43 C44 . -1.0(5) no
C42 C43 C44 C45 . 0.7(5) no
C43 C44 C45 C46 . -0.3(5) no
C44 C45 C46 C41 . 0.1(5) no
C42 C41 C46 C45 . -0.4(5) no
P2 C41 C46 C45 . -179.5(2) no
